data_2106503
loop_
_publ_author_name
'Faggiani, R.'
'Brown, I.D.'

_publ_section_title
;
 Thallium(III) trinitrate trihydrate
;
_journal_name_full 'Acta Crystallographica B (24,1968-38,1982)'
_journal_page_first 1675
_journal_page_last 1676
_journal_volume 34
_journal_year 1978
_chemical_formula_sum 'H6 N3 O12 Tl'
_chemical_name_systematic 'Tl (N O3)3 (H2 O)3'
_space_group_IT_number 148
_symmetry_space_group_name_Hall '-R 3'
_symmetry_space_group_name_H-M 'R -3 :H'
_cell_angle_alpha 90
_cell_angle_beta 90
_cell_angle_gamma 120
_cell_formula_units_Z 6
_cell_length_a 11.821
_cell_length_b 11.821
_cell_length_c 10.889
_cell_volume 1317.732
_citation_journal_id_ASTM ACBCAR
_cod_data_source_file Faggiani_ACBCAR_1978_965.cif
_cod_data_source_block H6N3O12Tl1
_cod_original_formula_sum 'H6 N3 O12 Tl1'
_cod_database_code 2106503

loop_
_symmetry_equiv_pos_as_xyz
x,y,z
-y,x-y,z
-x+y,-x,z
-x,-y,-z
y,-x+y,-z
x-y,x,-z
x+2/3,y+1/3,z+1/3
-y+2/3,x-y+1/3,z+1/3
-x+y+2/3,-x+1/3,z+1/3
-x+2/3,-y+1/3,-z+1/3
y+2/3,-x+y+1/3,-z+1/3
x-y+2/3,x+1/3,-z+1/3
x+1/3,y+2/3,z+2/3
-y+1/3,x-y+2/3,z+2/3
-x+y+1/3,-x+2/3,z+2/3
-x+1/3,-y+2/3,-z+2/3
y+1/3,-x+y+2/3,-z+2/3
x-y+1/3,x+2/3,-z+2/3

loop_
_atom_site_label
_atom_site_type_symbol
_atom_site_fract_x
_atom_site_fract_y
_atom_site_fract_z
_atom_site_occupancy
_atom_site_U_iso_or_equiv
H2 H+1 0.5357 0.766 0.1134 1 0.0
O4 O-2 0.4947 0.7811 0.0473 1 0.0
Tl1 Tl+3 0 0 0.23921 1 0.0
O2 O-2 0.8945 0.8227 0.1109 1 0.0
O1 O-2 0.6897 0.6958 0.0654 1 0.0
O3 O-2 0.7471 0.8482 0.202 1 0.0
N1 N+5 0.7742 0.7866 0.126 1 0.0
H1 H+1 0.562 0.858 0.01 1 0.0
